data_7230050
loop_
_publ_author_name
'Sampani, Stavroula I.'
'Loukopoulos, Edward'
'Azam, Mohammad'
'Griffiths, Kieran'
'Abdul-Sada, Alaa'
'Tizzard, Graham'
'Coles, Simon'
'Escuer, Albert'
'Tsipis, Athanassios'
'Kostakis, George E.'

_publ_section_title
;
 Polynuclear ampyrone based 3d coordination clusters
;
_journal_issue 10
_journal_name_full CrystEngComm
_journal_page_first 1411
_journal_paper_doi 10.1039/C7CE02093G
_journal_volume 20
_journal_year 2018
_chemical_formula_moiety 'C23 H25 Cu N3 O4, H2 O'
_chemical_formula_sum 'C23 H27 Cu N3 O5'
_chemical_formula_weight 489.01
_space_group_crystal_system triclinic
_space_group_IT_number 2
_space_group_name_Hall '-P 1'
_space_group_name_H-M_alt 'P -1'
_symmetry_space_group_name_Hall '-P 1'
_symmetry_space_group_name_H-M 'P -1'
_atom_sites_solution_hydrogens mixed
_atom_sites_solution_primary direct
_audit_creation_date 2016-03-15
_audit_creation_method
;
Olex2 1.2-alpha
(compiled 2016.02.24 svn.r3266 for OlexSys, GUI svn.r5155)
;
_audit_update_record
;
2017-12-04 deposited with the CCDC.
2018-01-29 downloaded from the CCDC.
;
_cell_angle_alpha 97.444(3)
_cell_angle_beta 98.421(3)
_cell_angle_gamma 102.838(4)
_cell_formula_units_Z 2
_cell_length_a 6.8165(3)
_cell_length_b 12.1809(6)
_cell_length_c 13.8681(5)
_cell_measurement_reflns_used 7007
_cell_measurement_temperature 100(2)
_cell_measurement_theta_max 29.8200
_cell_measurement_theta_min 3.0930
_cell_volume 1094.80(9)
_computing_cell_refinement 'CrysAlisPro 1.171.38.41 (Rigaku OD, 2015)'
_computing_data_collection 'CrystalClear-SM Expert 3.1 b27 (Rigaku, 2013)'
_computing_data_reduction 'CrysAlisPro 1.171.38.41 (Rigaku OD, 2015)'
_computing_molecular_graphics 'Olex2 (Dolomanov et al., 2009)'
_computing_publication_material 'Olex2 (Dolomanov et al., 2009)'
_computing_structure_refinement 'ShelXL (Sheldrick, 2015)'
_computing_structure_solution 'ShelXT (Sheldrick, 2015)'
_diffrn_ambient_temperature 100(2)
_diffrn_detector 'CCD area detector'
_diffrn_detector_area_resol_mean 28.5714
_diffrn_detector_type 'Rigaku HG Saturn724+ (2x2 bin mode)'
_diffrn_measured_fraction_theta_full 0.999
_diffrn_measured_fraction_theta_max 0.988
_diffrn_measurement_details
;
List of Runs (angles in degrees, time in seconds):

  # Type    Start    End  Width  t~exp~   \w     \q     \k     \f   Frames
#--------------------------------------------------------------------------
  1  \w    -27.00  73.00   1.00   15.00    --  -17.00  72.00   0.00  100
  2  \w    -69.00  22.00   1.00   15.00    --  -17.00 -72.00-120.00   91
  3  \w    -68.00  22.00   1.00   15.00    --  -17.00 -72.00  60.00   90
  4  \w    -82.00  -7.00   1.00   15.00    --  -17.00   0.00-120.00   75
  5  \w    -17.00  -1.00   1.00   15.00    --  -17.00  54.00-180.00   16
  6  \w    -80.00  73.00   1.00   15.00    --  -17.00   0.00-150.00  153
  7  \w    -71.00 -38.00   1.00   15.00    --  -17.00 -72.00-180.00   33
;
_diffrn_measurement_device 'four-circle \k goniometer'
_diffrn_measurement_device_type
'Rigaku FRE+ equipped with VHF Varimax confocal mirrors and an AFC12 goniometer and HG Saturn 724+ detector'
_diffrn_measurement_method 'profile data from \w-scans'
_diffrn_measurement_specimen_support 'MiTeGen MicroLoop'
_diffrn_orient_matrix_type 'CrysAlisPro convention (1999,Acta A55,543-557)'
_diffrn_orient_matrix_UB_11 0.0376209000
_diffrn_orient_matrix_UB_12 0.0601826000
_diffrn_orient_matrix_UB_13 0.0072194000
_diffrn_orient_matrix_UB_21 0.0577947000
_diffrn_orient_matrix_UB_22 -0.0012573000
_diffrn_orient_matrix_UB_23 0.0465602000
_diffrn_orient_matrix_UB_31 0.0837938000
_diffrn_orient_matrix_UB_32 -0.0068609000
_diffrn_orient_matrix_UB_33 -0.0230430000
_diffrn_radiation_collimation 0.2
_diffrn_radiation_monochromator 'Confocal mirrors, VHF Varimax'
_diffrn_radiation_probe x-ray
_diffrn_radiation_type MoK\a
_diffrn_radiation_wavelength 0.71073
_diffrn_reflns_av_unetI/netI 0.0373
_diffrn_reflns_Laue_measured_fraction_full 0.999
_diffrn_reflns_Laue_measured_fraction_max 0.988
_diffrn_reflns_limit_h_max 8
_diffrn_reflns_limit_h_min -8
_diffrn_reflns_limit_k_max 15
_diffrn_reflns_limit_k_min -15
_diffrn_reflns_limit_l_max 17
_diffrn_reflns_limit_l_min -17
_diffrn_reflns_number 9202
_diffrn_reflns_point_group_measured_fraction_full 0.999
_diffrn_reflns_point_group_measured_fraction_max 0.988
_diffrn_reflns_theta_full 25.242
_diffrn_reflns_theta_max 27.544
_diffrn_reflns_theta_min 2.101
_diffrn_source 'Rotating Anode'
_diffrn_source_current 55.0
_diffrn_source_power 2.475
_diffrn_source_target Mo
_diffrn_source_type 'Rigaku FRE+'
_diffrn_source_voltage 45.0
_exptl_absorpt_coefficient_mu 1.038
_exptl_absorpt_correction_T_max 1.00000
_exptl_absorpt_correction_T_min 0.75327
_exptl_absorpt_correction_type multi-scan
_exptl_absorpt_process_details
;
CrysAlisPro 1.171.38.41 (Rigaku Oxford Diffraction, 2015)
Empirical absorption correction using spherical harmonics,
 implemented in SCALE3 ABSPACK scaling algorithm.
;
_exptl_crystal_colour yellow
_exptl_crystal_colour_primary yellow
_exptl_crystal_density_diffrn 1.483
_exptl_crystal_description Lath
_exptl_crystal_F_000 510
_exptl_crystal_recrystallization_method 'The material was recrystallised from MeCN as supplied'
_exptl_crystal_size_max 0.06
_exptl_crystal_size_mid 0.03
_exptl_crystal_size_min 0.02
_refine_diff_density_max 0.720
_refine_diff_density_min -0.671
_refine_diff_density_rms 0.117
_refine_ls_extinction_method none
_refine_ls_goodness_of_fit_ref 1.048
_refine_ls_hydrogen_treatment constr
_refine_ls_matrix_type full
_refine_ls_number_parameters 298
_refine_ls_number_reflns 9202
_refine_ls_number_restraints 0
_refine_ls_restrained_S_all 1.048
_refine_ls_R_factor_all 0.0760
_refine_ls_R_factor_gt 0.0561
_refine_ls_shift/su_max 0.001
_refine_ls_shift/su_mean 0.000
_refine_ls_structure_factor_coef Fsqd
_refine_ls_weighting_details 'w=1/[\s^2^(Fo^2^)+(0.0681P)^2^+1.6711P] where P=(Fo^2^+2Fc^2^)/3'
_refine_ls_weighting_scheme calc
_refine_ls_wR_factor_gt 0.1331
_refine_ls_wR_factor_ref 0.1424
_reflns_Friedel_coverage 0.000
_reflns_number_gt 7361
_reflns_number_total 9202
_reflns_threshold_expression 'I > 2\s(I)'
_cod_data_source_file c7ce02093g2.cif
_cod_data_source_block 2015ncs0769z_twin1a_hklf4
_cod_depositor_comments 'Adding full bibliography for 7230048--7230057.cif.'
_cod_original_cell_volume 1094.80(8)
_cod_database_code 7230050
_chemical_oxdiff_formula 'Cu4 (C18 H16 N3 O2)4 (C5 H9 O2)2 Cl O4'
_shelx_space_group_comment
;
The symmetry employed for this shelxl refinement is uniquely defined
by the following loop, which should always be used as a source of
symmetry information in preference to the above space-group names.
They are only intended as comments.
;
_olex2_refinement_description
;
1. Twinned data refinement
 Scales: 0.8235(8) 0.1765(8)
2. Fixed Uiso
 At 1.2 times of:
  All C(H) groups
 At 1.5 times of:
  All C(H,H,H) groups, All O(H,H) groups
3.a Free rotating group:
 O101(H10A,H10B)
3.b Aromatic/amide H refined with riding coordinates:
 C2(H2), C3(H3), C4(H4), C5(H5), C7(H7), C14(H14), C15(H15), C16(H16),
 C17(H17), C18(H18)
3.c Idealised Me refined as rotating group:
 C11(H11A,H11B,H11C), C12(H12A,H12B,H12C), C21(H21A,H21B,H21C), C22(H22A,H22B,
 H22C), C23(H23A,H23B,H23C)
;
_shelx_shelxl_version_number 2014/7
_olex2_date_sample_data_collection 2016-02-01
_olex2_date_sample_submission 2015-12-15
_olex2_diffrn_ambient_temperature_device 'Oxford Cryosystems'
_olex2_exptl_crystal_mounting_method 'The crystal was mounted on a MITIGEN holder in perfluoroether oil'
_olex2_submission_original_sample_id 18SSA(LCOL)Cu(brown)
_olex2_submission_special_instructions 'No special instructions were received'
_oxdiff_exptl_absorpt_empirical_details
;
Empirical correction (ABSPACK) includes:
- Absorption correction using spherical harmonics
- Frame scaling
;
_oxdiff_exptl_absorpt_empirical_full_max 3.739
_oxdiff_exptl_absorpt_empirical_full_min 0.253
_oxdiff_twin_integration_method simultaneous
_oxdiff_twin_items 2
_twin_special_details
;
Component 2 rotated by -179.9216\% 
 around [0.90 -0.35 -0.27] (reciprocal) or [1.00 0.00 -0.00] (direct)
;

loop_
_space_group_symop_operation_xyz
'x, y, z'
'-x, -y, -z'

loop_
_atom_site_label
_atom_site_type_symbol
_atom_site_fract_x
_atom_site_fract_y
_atom_site_fract_z
_atom_site_U_iso_or_equiv
_atom_site_adp_type
_atom_site_occupancy
_atom_site_site_symmetry_order
_atom_site_calc_flag
_atom_site_refinement_flags_posn
Cu1 Cu 0.79027(6) 0.60804(3) 0.67609(3) 0.00935(13) Uani 1 1 d .
O1 O 0.8828(4) 0.6823(2) 0.57324(17) 0.0133(5) Uani 1 1 d .
O2 O 0.7207(4) 0.52587(19) 0.78700(17) 0.0120(5) Uani 1 1 d .
O3 O 0.8813(4) 0.7525(2) 0.76478(17) 0.0141(5) Uani 1 1 d .
O4 O 0.5702(4) 0.7663(2) 0.70352(18) 0.0166(5) Uani 1 1 d .
N1 N 0.6856(4) 0.4589(2) 0.5892(2) 0.0097(5) Uani 1 1 d .
N2 N 0.5111(4) 0.2341(2) 0.7240(2) 0.0119(6) Uani 1 1 d .
N3 N 0.5687(4) 0.3353(2) 0.7940(2) 0.0116(6) Uani 1 1 d .
C1 C 0.8728(5) 0.6363(3) 0.4806(2) 0.0103(6) Uani 1 1 d .
C2 C 0.9544(5) 0.7090(3) 0.4171(2) 0.0119(6) Uani 1 1 d .
H2 H 1.0140 0.7876 0.4424 0.014 Uiso 1 1 calc R
C3 C 0.9491(5) 0.6680(3) 0.3188(2) 0.0122(6) Uani 1 1 d .
H3 H 1.0059 0.7187 0.2779 0.015 Uiso 1 1 calc R
C4 C 0.8617(5) 0.5532(3) 0.2786(2) 0.0132(6) Uani 1 1 d .
H4 H 0.8582 0.5256 0.2109 0.016 Uiso 1 1 calc R
C5 C 0.7809(5) 0.4811(3) 0.3390(2) 0.0118(6) Uani 1 1 d .
H5 H 0.7207 0.4030 0.3120 0.014 Uiso 1 1 calc R
C6 C 0.7844(5) 0.5192(3) 0.4400(2) 0.0098(6) Uani 1 1 d .
C7 C 0.6973(5) 0.4360(3) 0.4960(2) 0.0105(6) Uani 1 1 d .
H7 H 0.6448 0.3593 0.4631 0.013 Uiso 1 1 calc R
C8 C 0.6096(5) 0.3780(3) 0.6454(2) 0.0091(6) Uani 1 1 d .
C9 C 0.5258(5) 0.2624(3) 0.6324(2) 0.0110(6) Uani 1 1 d .
C10 C 0.6382(5) 0.4232(3) 0.7472(2) 0.0100(6) Uani 1 1 d .
C11 C 0.4611(5) 0.1742(3) 0.5410(2) 0.0134(6) Uani 1 1 d .
H11A H 0.5823 0.1622 0.5150 0.020 Uiso 1 1 calc GR
H11B H 0.3726 0.2002 0.4912 0.020 Uiso 1 1 calc GR
H11C H 0.3859 0.1023 0.5567 0.020 Uiso 1 1 calc GR
C12 C 0.3628(5) 0.1398(3) 0.7470(3) 0.0146(7) Uani 1 1 d .
H12A H 0.4124 0.1239 0.8125 0.022 Uiso 1 1 calc GR
H12B H 0.3445 0.0717 0.6972 0.022 Uiso 1 1 calc GR
H12C H 0.2316 0.1603 0.7469 0.022 Uiso 1 1 calc GR
C13 C 0.6198(5) 0.3302(3) 0.8974(2) 0.0126(7) Uani 1 1 d .
C14 C 0.4822(6) 0.3465(3) 0.9592(3) 0.0212(8) Uani 1 1 d .
H14 H 0.3575 0.3643 0.9346 0.025 Uiso 1 1 calc R
C15 C 0.5317(7) 0.3359(4) 1.0585(3) 0.0278(9) Uani 1 1 d .
H15 H 0.4405 0.3475 1.1024 0.033 Uiso 1 1 calc R
C16 C 0.7121(7) 0.3089(3) 1.0929(3) 0.0271(9) Uani 1 1 d .
H16 H 0.7415 0.2984 1.1597 0.033 Uiso 1 1 calc R
C17 C 0.8505(7) 0.2971(3) 1.0316(3) 0.0245(8) Uani 1 1 d .
H17 H 0.9771 0.2817 1.0567 0.029 Uiso 1 1 calc R
C18 C 0.8042(6) 0.3076(3) 0.9329(3) 0.0197(8) Uani 1 1 d .
H18 H 0.8987 0.2994 0.8901 0.024 Uiso 1 1 calc R
C19 C 0.7446(5) 0.8084(3) 0.7536(2) 0.0114(6) Uani 1 1 d .
C20 C 0.8034(5) 0.9344(3) 0.8032(2) 0.0128(7) Uani 1 1 d .
C21 C 0.7900(6) 1.0058(3) 0.7195(3) 0.0177(7) Uani 1 1 d .
H21A H 0.8871 0.9922 0.6765 0.027 Uiso 1 1 calc GR
H21B H 0.8234 1.0870 0.7481 0.027 Uiso 1 1 calc GR
H21C H 0.6508 0.9834 0.6807 0.027 Uiso 1 1 calc GR
C22 C 1.0213(5) 0.9681(3) 0.8628(3) 0.0163(7) Uani 1 1 d .
H22A H 1.0285 0.9253 0.9178 0.024 Uiso 1 1 calc GR
H22B H 1.0588 1.0502 0.8889 0.024 Uiso 1 1 calc GR
H22C H 1.1164 0.9506 0.8199 0.024 Uiso 1 1 calc GR
C23 C 0.6514(5) 0.9541(3) 0.8707(3) 0.0177(7) Uani 1 1 d .
H23A H 0.5120 0.9301 0.8323 0.027 Uiso 1 1 calc GR
H23B H 0.6822 1.0354 0.8989 0.027 Uiso 1 1 calc GR
H23C H 0.6627 0.9094 0.9242 0.027 Uiso 1 1 calc GR
O101 O 0.2488(4) 0.8687(2) 0.6374(2) 0.0202(6) Uani 1 1 d .
H10A H 0.3419 0.8397 0.6634 0.030 Uiso 1 1 d G
H10B H 0.1326 0.8232 0.6334 0.030 Uiso 1 1 d G

loop_
_atom_site_aniso_label
_atom_site_aniso_U_11
_atom_site_aniso_U_22
_atom_site_aniso_U_33
_atom_site_aniso_U_23
_atom_site_aniso_U_13
_atom_site_aniso_U_12
Cu1 0.0109(2) 0.0078(2) 0.0072(2) -0.00054(14) -0.00031(14) 0.00009(15)
O1 0.0160(12) 0.0115(11) 0.0102(11) -0.0007(9) 0.0015(9) 0.0010(10)
O2 0.0160(12) 0.0096(11) 0.0088(11) 0.0001(9) 0.0023(9) 0.0006(9)
O3 0.0178(12) 0.0108(11) 0.0111(11) -0.0001(9) -0.0008(9) 0.0014(10)
O4 0.0129(12) 0.0134(12) 0.0172(12) -0.0038(10) -0.0031(10) -0.0026(10)
N1 0.0093(13) 0.0097(13) 0.0085(13) 0.0015(10) -0.0008(10) 0.0008(10)
N2 0.0141(14) 0.0084(13) 0.0106(13) 0.0010(10) -0.0001(10) -0.0009(11)
N3 0.0158(14) 0.0085(13) 0.0085(13) -0.0002(10) 0.0007(10) 0.0009(11)
C1 0.0086(14) 0.0127(15) 0.0089(15) 0.0003(12) -0.0010(12) 0.0036(12)
C2 0.0098(15) 0.0120(15) 0.0125(15) 0.0011(12) 0.0001(12) 0.0012(13)
C3 0.0106(15) 0.0151(16) 0.0119(16) 0.0052(13) 0.0019(12) 0.0032(13)
C4 0.0130(15) 0.0177(17) 0.0080(15) 0.0008(13) 0.0000(12) 0.0043(14)
C5 0.0101(15) 0.0127(15) 0.0096(15) -0.0019(12) -0.0029(12) 0.0016(12)
C6 0.0067(14) 0.0111(15) 0.0100(15) 0.0010(12) -0.0009(11) 0.0009(12)
C7 0.0070(14) 0.0118(15) 0.0103(15) -0.0007(12) -0.0009(11) 0.0005(12)
C8 0.0086(14) 0.0105(15) 0.0073(14) 0.0005(12) -0.0003(11) 0.0022(12)
C9 0.0078(14) 0.0125(15) 0.0113(15) 0.0008(12) -0.0003(12) 0.0019(12)
C10 0.0093(14) 0.0111(15) 0.0083(15) 0.0008(12) -0.0009(12) 0.0022(12)
C11 0.0166(16) 0.0097(15) 0.0104(15) -0.0021(12) -0.0002(12) -0.0006(13)
C12 0.0134(16) 0.0111(15) 0.0162(17) 0.0034(13) 0.0004(13) -0.0023(13)
C13 0.0188(17) 0.0093(15) 0.0082(15) 0.0021(12) 0.0015(12) 0.0001(13)
C14 0.0224(19) 0.0219(19) 0.0191(18) 0.0019(15) 0.0071(15) 0.0041(16)
C15 0.042(3) 0.024(2) 0.0156(19) -0.0013(15) 0.0147(17) 0.0015(18)
C16 0.051(3) 0.0158(18) 0.0088(17) -0.0012(14) -0.0004(17) 0.0014(18)
C17 0.031(2) 0.024(2) 0.0145(18) 0.0019(15) -0.0072(15) 0.0074(17)
C18 0.0219(19) 0.0217(19) 0.0136(17) 0.0010(14) -0.0002(14) 0.0048(15)
C19 0.0137(16) 0.0113(15) 0.0071(14) 0.0000(12) 0.0013(12) -0.0001(12)
C20 0.0132(16) 0.0101(15) 0.0123(16) -0.0014(12) 0.0011(12) -0.0002(12)
C21 0.0194(18) 0.0126(16) 0.0176(17) 0.0020(13) -0.0011(14) -0.0003(14)
C22 0.0143(16) 0.0130(16) 0.0156(17) -0.0034(13) -0.0021(13) -0.0023(13)
C23 0.0171(17) 0.0161(17) 0.0179(18) -0.0024(14) 0.0032(14) 0.0028(14)
O101 0.0154(13) 0.0175(13) 0.0229(14) -0.0001(11) -0.0006(10) -0.0012(10)

loop_
_atom_type_symbol
_atom_type_description
_atom_type_scat_dispersion_real
_atom_type_scat_dispersion_imag
_atom_type_scat_source
C C 0.0033 0.0016 'International Tables Vol C Tables 4.2.6.8 and 6.1.1.4'
H H 0.0000 0.0000 'International Tables Vol C Tables 4.2.6.8 and 6.1.1.4'
Cu Cu 0.3201 1.2651 'International Tables Vol C Tables 4.2.6.8 and 6.1.1.4'
N N 0.0061 0.0033 'International Tables Vol C Tables 4.2.6.8 and 6.1.1.4'
O O 0.0106 0.0060 'International Tables Vol C Tables 4.2.6.8 and 6.1.1.4'

loop_
_geom_angle_atom_site_label_1
_geom_angle_atom_site_label_2
_geom_angle_atom_site_label_3
_geom_angle
O1 Cu1 O2 174.11(10)
O1 Cu1 O3 89.14(10)
O1 Cu1 N1 93.21(11)
O3 Cu1 O2 91.27(10)
O3 Cu1 N1 177.08(11)
N1 Cu1 O2 86.56(10)
C1 O1 Cu1 127.6(2)
C10 O2 Cu1 105.55(19)
C19 O3 Cu1 109.2(2)
C7 N1 Cu1 126.5(2)
C7 N1 C8 124.7(3)
C8 N1 Cu1 108.6(2)
N3 N2 C12 116.3(3)
C9 N2 N3 108.4(3)
C9 N2 C12 126.9(3)
N2 N3 C13 119.9(3)
C10 N3 N2 108.1(3)
C10 N3 C13 127.2(3)
O1 C1 C2 117.4(3)
O1 C1 C6 124.7(3)
C2 C1 C6 117.8(3)
C1 C2 H2 119.4
C3 C2 C1 121.2(3)
C3 C2 H2 119.4
C2 C3 H3 119.4
C2 C3 C4 121.1(3)
C4 C3 H3 119.4
C3 C4 H4 120.7
C5 C4 C3 118.6(3)
C5 C4 H4 120.7
C4 C5 H5 118.9
C4 C5 C6 122.2(3)
C6 C5 H5 118.9
C1 C6 C7 123.7(3)
C5 C6 C1 119.1(3)
C5 C6 C7 117.2(3)
N1 C7 C6 124.2(3)
N1 C7 H7 117.9
C6 C7 H7 117.9
N1 C8 C10 113.1(3)
C9 C8 N1 138.3(3)
C9 C8 C10 108.4(3)
N2 C9 C8 107.5(3)
N2 C9 C11 121.5(3)
C8 C9 C11 130.9(3)
O2 C10 N3 126.7(3)
O2 C10 C8 126.0(3)
N3 C10 C8 107.2(3)
C9 C11 H11A 109.5
C9 C11 H11B 109.5
C9 C11 H11C 109.5
H11A C11 H11B 109.5
H11A C11 H11C 109.5
H11B C11 H11C 109.5
N2 C12 H12A 109.5
N2 C12 H12B 109.5
N2 C12 H12C 109.5
H12A C12 H12B 109.5
H12A C12 H12C 109.5
H12B C12 H12C 109.5
C14 C13 N3 119.6(3)
C18 C13 N3 119.0(3)
C18 C13 C14 121.4(3)
C13 C14 H14 120.8
C13 C14 C15 118.4(4)
C15 C14 H14 120.8
C14 C15 H15 119.9
C16 C15 C14 120.2(4)
C16 C15 H15 119.9
C15 C16 H16 119.6
C15 C16 C17 120.7(4)
C17 C16 H16 119.6
C16 C17 H17 120.1
C16 C17 C18 119.8(4)
C18 C17 H17 120.1
C13 C18 C17 119.4(4)
C13 C18 H18 120.3
C17 C18 H18 120.3
O3 C19 C20 117.2(3)
O4 C19 O3 123.2(3)
O4 C19 C20 119.6(3)
C19 C20 C21 106.8(3)
C22 C20 C19 111.3(3)
C22 C20 C21 109.4(3)
C22 C20 C23 110.1(3)
C23 C20 C19 109.1(3)
C23 C20 C21 110.1(3)
C20 C21 H21A 109.5
C20 C21 H21B 109.5
C20 C21 H21C 109.5
H21A C21 H21B 109.5
H21A C21 H21C 109.5
H21B C21 H21C 109.5
C20 C22 H22A 109.5
C20 C22 H22B 109.5
C20 C22 H22C 109.5
H22A C22 H22B 109.5
H22A C22 H22C 109.5
H22B C22 H22C 109.5
C20 C23 H23A 109.5
C20 C23 H23B 109.5
C20 C23 H23C 109.5
H23A C23 H23B 109.5
H23A C23 H23C 109.5
H23B C23 H23C 109.5
H10A O101 H10B 109.5

loop_
_geom_bond_atom_site_label_1
_geom_bond_atom_site_label_2
_geom_bond_distance
Cu1 O1 1.896(2)
Cu1 O2 1.999(2)
Cu1 O3 1.930(2)
Cu1 N1 1.967(3)
O1 C1 1.320(4)
O2 C10 1.266(4)
O3 C19 1.274(4)
O4 C19 1.246(4)
N1 C7 1.304(4)
N1 C8 1.391(4)
N2 N3 1.407(4)
N2 C9 1.370(4)
N2 C12 1.455(4)
N3 C10 1.355(4)
N3 C13 1.439(4)
C1 C2 1.413(4)
C1 C6 1.423(4)
C2 H2 0.9500
C2 C3 1.382(5)
C3 H3 0.9500
C3 C4 1.396(5)
C4 H4 0.9500
C4 C5 1.375(5)
C5 H5 0.9500
C5 C6 1.412(5)
C6 C7 1.433(4)
C7 H7 0.9500
C8 C9 1.375(4)
C8 C10 1.416(4)
C9 C11 1.493(4)
C11 H11A 0.9800
C11 H11B 0.9800
C11 H11C 0.9800
C12 H12A 0.9800
C12 H12B 0.9800
C12 H12C 0.9800
C13 C14 1.387(5)
C13 C18 1.381(5)
C14 H14 0.9500
C14 C15 1.399(5)
C15 H15 0.9500
C15 C16 1.377(6)
C16 H16 0.9500
C16 C17 1.378(6)
C17 H17 0.9500
C17 C18 1.388(5)
C18 H18 0.9500
C19 C20 1.537(5)
C20 C21 1.542(5)
C20 C22 1.530(5)
C20 C23 1.531(5)
C21 H21A 0.9800
C21 H21B 0.9800
C21 H21C 0.9800
C22 H22A 0.9800
C22 H22B 0.9800
C22 H22C 0.9800
C23 H23A 0.9800
C23 H23B 0.9800
C23 H23C 0.9800
O101 H10A 0.8497
O101 H10B 0.8496

loop_
_geom_hbond_atom_site_label_D
_geom_hbond_atom_site_label_H
_geom_hbond_atom_site_label_A
_geom_hbond_distance_DH
_geom_hbond_distance_HA
_geom_hbond_distance_DA
_geom_hbond_angle_DHA
O101 H10A O4 0.85 2.01 2.849(4) 171.1

loop_
_geom_torsion_atom_site_label_1
_geom_torsion_atom_site_label_2
_geom_torsion_atom_site_label_3
_geom_torsion_atom_site_label_4
_geom_torsion
Cu1 O1 C1 C2 -179.3(2)
Cu1 O1 C1 C6 1.2(5)
Cu1 O2 C10 N3 178.9(3)
Cu1 O2 C10 C8 1.8(4)
Cu1 O3 C19 O4 9.6(4)
Cu1 O3 C19 C20 -169.0(2)
Cu1 N1 C7 C6 -2.3(5)
Cu1 N1 C8 C9 -176.9(4)
Cu1 N1 C8 C10 -3.2(3)
O1 C1 C2 C3 -179.6(3)
O1 C1 C6 C5 179.1(3)
O1 C1 C6 C7 -0.9(5)
O3 Cu1 O1 C1 -179.7(3)
O3 C19 C20 C21 116.7(3)
O3 C19 C20 C22 -2.6(4)
O3 C19 C20 C23 -124.3(3)
O4 C19 C20 C21 -61.9(4)
O4 C19 C20 C22 178.7(3)
O4 C19 C20 C23 57.0(4)
N1 Cu1 O1 C1 -1.4(3)
N1 C8 C9 N2 171.1(4)
N1 C8 C9 C11 -7.5(7)
N1 C8 C10 O2 0.9(5)
N1 C8 C10 N3 -176.7(3)
N2 N3 C10 O2 -173.2(3)
N2 N3 C10 C8 4.4(3)
N2 N3 C13 C14 -105.3(4)
N2 N3 C13 C18 73.8(4)
N3 N2 C9 C8 5.5(4)
N3 N2 C9 C11 -175.7(3)
N3 C13 C14 C15 177.1(3)
N3 C13 C18 C17 -176.9(3)
C1 C2 C3 C4 0.4(5)
C1 C6 C7 N1 1.6(5)
C2 C1 C6 C5 -0.4(5)
C2 C1 C6 C7 179.6(3)
C2 C3 C4 C5 -0.2(5)
C3 C4 C5 C6 -0.3(5)
C4 C5 C6 C1 0.6(5)
C4 C5 C6 C7 -179.4(3)
C5 C6 C7 N1 -178.5(3)
C6 C1 C2 C3 -0.1(5)
C7 N1 C8 C9 -1.4(6)
C7 N1 C8 C10 172.4(3)
C8 N1 C7 C6 -177.0(3)
C9 N2 N3 C10 -6.2(3)
C9 N2 N3 C13 -163.5(3)
C9 C8 C10 O2 176.6(3)
C9 C8 C10 N3 -1.0(4)
C10 N3 C13 C14 102.2(4)
C10 N3 C13 C18 -78.7(4)
C10 C8 C9 N2 -2.8(4)
C10 C8 C9 C11 178.5(3)
C12 N2 N3 C10 -156.6(3)
C12 N2 N3 C13 46.1(4)
C12 N2 C9 C8 151.9(3)
C12 N2 C9 C11 -29.3(5)
C13 N3 C10 O2 -18.1(5)
C13 N3 C10 C8 159.5(3)
C13 C14 C15 C16 -0.7(6)
C14 C13 C18 C17 2.2(6)
C14 C15 C16 C17 3.0(6)
C15 C16 C17 C18 -2.7(6)
C16 C17 C18 C13 0.2(6)
C18 C13 C14 C15 -1.9(6)

loop_
_twin_individual_id
_twin_individual_mass_fraction_refined
_oxdiff_twin_reflns_isolated
_oxdiff_twin_reflns_overlapped
_twin_individual_twin_lattice_type
_twin_individual_twin_matrix_11
_twin_individual_twin_matrix_12
_twin_individual_twin_matrix_13
_twin_individual_twin_matrix_21
_twin_individual_twin_matrix_22
_twin_individual_twin_matrix_23
_twin_individual_twin_matrix_31
_twin_individual_twin_matrix_32
_twin_individual_twin_matrix_33
1 0.8235(8) 10914 3474 ref 1.0000 0.0000 0.0000 0.0000 1.0000 0.0000 0.0000 0.0000 1.0000
2 0.1765(8) 10970 3474 nmt 0.9993 0.0001 -0.0002 -0.7899 -0.9996 0.0007 -0.5978 -0.0009 -0.9997
